data_4081815
loop_
_publ_author_name
'H\"ubner, Alexander'
'Diehl, Andreas M.'
'Bolte, Michael'
'Lerner, Hans-Wolfram'
'Wagner, Matthias'

_publ_section_title
;
 High-Temperature Reactivity of the Strongly Electrophilic Pristine
 9H-9-Borafluorene
;
_journal_issue 22
_journal_name_full Organometallics
_journal_page_first 6827
_journal_paper_doi 10.1021/om4005737
_journal_volume 32
_journal_year 2013
_chemical_formula_moiety 'C12 H8 Cl2 Hg2'
_chemical_formula_sum 'C12 H8 Cl2 Hg2'
_chemical_formula_weight 624.26
_chemical_name_systematic ?
_space_group_IT_number 14
_symmetry_cell_setting monoclinic
_symmetry_space_group_name_Hall '-P 2yn'
_symmetry_space_group_name_H-M 'P 1 21/n 1'
_atom_sites_solution_hydrogens geom
_atom_sites_solution_primary direct
_atom_sites_solution_secondary difmap
_audit_creation_method SHELXL-97
_cell_angle_alpha 90.00
_cell_angle_beta 105.385(5)
_cell_angle_gamma 90.00
_cell_formula_units_Z 4
_cell_length_a 8.8981(6)
_cell_length_b 15.4306(13)
_cell_length_c 9.9574(7)
_cell_measurement_reflns_used 5973
_cell_measurement_temperature 173(2)
_cell_measurement_theta_max 26.0
_cell_measurement_theta_min 3.4
_cell_volume 1318.19(17)
_computing_cell_refinement 'X-Area (Stoe & Cie, 2001)'
_computing_data_collection 'X-Area (Stoe & Cie, 2001)'
_computing_data_reduction 'X-Area (Stoe & Cie, 2001)'
_computing_molecular_graphics 'XP (Sheldrick, 2008)'
_computing_publication_material SHELXL97
_computing_structure_refinement 'SHELXL97 (Sheldrick, 2008) '
_computing_structure_solution 'SHELXS97 (Sheldrick, 2008) '
_diffrn_ambient_temperature 173(2)
_diffrn_measured_fraction_theta_full 0.997
_diffrn_measured_fraction_theta_max 0.994
_diffrn_measurement_device_type 'STOE IPDS II two-circle-diffractometer'
_diffrn_measurement_method \w
_diffrn_radiation_monochromator graphite
_diffrn_radiation_source 'fine-focus sealed tube'
_diffrn_radiation_type MoK\a
_diffrn_radiation_wavelength 0.71073
_diffrn_reflns_av_R_equivalents 0.0829
_diffrn_reflns_av_sigmaI/netI 0.0785
_diffrn_reflns_limit_h_max 10
_diffrn_reflns_limit_h_min -10
_diffrn_reflns_limit_k_max 18
_diffrn_reflns_limit_k_min -18
_diffrn_reflns_limit_l_max 12
_diffrn_reflns_limit_l_min -12
_diffrn_reflns_number 7592
_diffrn_reflns_theta_full 25.00
_diffrn_reflns_theta_max 25.56
_diffrn_reflns_theta_min 3.39
_diffrn_standards_number 0
_exptl_absorpt_coefficient_mu 23.638
_exptl_absorpt_correction_T_max 0.1637
_exptl_absorpt_correction_T_min 0.0782
_exptl_absorpt_correction_type multi-scan
_exptl_absorpt_process_details 'MULABS (Spek, 2003; Blessing, 1995)'
_exptl_crystal_colour colourless
_exptl_crystal_density_diffrn 3.146
_exptl_crystal_density_method 'not measured'
_exptl_crystal_description needle
_exptl_crystal_F_000 1096
_exptl_crystal_size_max 0.22
_exptl_crystal_size_mid 0.12
_exptl_crystal_size_min 0.12
_refine_diff_density_max 2.615
_refine_diff_density_min -2.990
_refine_diff_density_rms 0.311
_refine_ls_extinction_method none
_refine_ls_goodness_of_fit_ref 0.909
_refine_ls_hydrogen_treatment constr
_refine_ls_matrix_type full
_refine_ls_number_parameters 145
_refine_ls_number_reflns 2457
_refine_ls_number_restraints 0
_refine_ls_restrained_S_all 0.909
_refine_ls_R_factor_all 0.0580
_refine_ls_R_factor_gt 0.0411
_refine_ls_shift/su_max 0.001
_refine_ls_shift/su_mean 0.000
_refine_ls_structure_factor_coef Fsqd
_refine_ls_weighting_details 'calc w=1/[\s^2^(Fo^2^)+(0.0488P)^2^] where P=(Fo^2^+2Fc^2^)/3'
_refine_ls_weighting_scheme calc
_refine_ls_wR_factor_gt 0.0920
_refine_ls_wR_factor_ref 0.0960
_reflns_number_gt 1829
_reflns_number_total 2457
_reflns_threshold_expression I>2\s(I)
_cod_data_source_file om4005737_si_002.cif
_cod_data_source_block wa1349
_cod_depositor_comments
;
The following automatic conversions were performed:

'_symmetry_cell_setting' value 'Monoclinic' changed to 'monoclinic'
according to /home/saulius/struct/CIF-dictionaries/cif_core.dic
dictionary named 'cif_core.dic' version 2.4.2 from 2011-04-26.

Automatic conversion script
Id: cif_fix_values 1891 2012-01-12 08:04:46Z andrius 
;
_cod_original_sg_symbol_H-M P21/n
_cod_database_code 4081815

loop_
_symmetry_equiv_pos_as_xyz
'x, y, z'
'-x+1/2, y+1/2, -z+1/2'
'-x, -y, -z'
'x-1/2, -y-1/2, z-1/2'

loop_
_atom_site_label
_atom_site_type_symbol
_atom_site_fract_x
_atom_site_fract_y
_atom_site_fract_z
_atom_site_U_iso_or_equiv
_atom_site_adp_type
_atom_site_occupancy
_atom_site_symmetry_multiplicity
_atom_site_calc_flag
_atom_site_refinement_flags
Hg1 Hg 0.40487(6) 0.59148(3) 0.59582(5) 0.02860(16) Uani 1 1 d .
Hg2 Hg 0.46021(6) 0.87995(3) 0.88234(5) 0.03038(16) Uani 1 1 d .
Cl1 Cl 0.4899(5) 0.4539(2) 0.6735(4) 0.0383(8) Uani 1 1 d .
Cl2 Cl 0.6162(4) 0.9978(2) 0.8660(4) 0.0390(8) Uani 1 1 d .
C1 C 0.3191(15) 0.7150(8) 0.5390(13) 0.026(3) Uani 1 1 d .
C2 C 0.2614(14) 0.7642(8) 0.6315(13) 0.025(3) Uani 1 1 d .
C3 C 0.2032(16) 0.8463(8) 0.5906(14) 0.029(3) Uani 1 1 d .
H3 H 0.1607 0.8802 0.6512 0.034 Uiso 1 1 calc R
C4 C 0.2066(17) 0.8793(9) 0.4617(17) 0.036(3) Uani 1 1 d .
H4 H 0.1685 0.9361 0.4361 0.044 Uiso 1 1 calc R
C5 C 0.2646(19) 0.8308(11) 0.3705(16) 0.043(4) Uani 1 1 d .
H5 H 0.2655 0.8534 0.2819 0.051 Uiso 1 1 calc R
C6 C 0.3222(17) 0.7475(8) 0.4108(14) 0.032(3) Uani 1 1 d .
H6 H 0.3634 0.7133 0.3496 0.038 Uiso 1 1 calc R
C11 C 0.3277(15) 0.7719(9) 0.8916(14) 0.029(3) Uani 1 1 d .
C12 C 0.2558(15) 0.7282(9) 0.7710(14) 0.028(3) Uani 1 1 d .
C13 C 0.1756(16) 0.6526(10) 0.7782(15) 0.034(3) Uani 1 1 d .
H13 H 0.1262 0.6225 0.6950 0.041 Uiso 1 1 calc R
C14 C 0.1663(18) 0.6201(10) 0.9051(15) 0.037(3) Uani 1 1 d .
H14 H 0.1078 0.5690 0.9080 0.044 Uiso 1 1 calc R
C15 C 0.2428(18) 0.6622(10) 1.0306(16) 0.039(3) Uani 1 1 d .
H15 H 0.2412 0.6385 1.1182 0.047 Uiso 1 1 calc R
C16 C 0.3223(18) 0.7411(10) 1.0218(15) 0.038(3) Uani 1 1 d .
H16 H 0.3712 0.7724 1.1039 0.045 Uiso 1 1 calc R

loop_
_atom_site_aniso_label
_atom_site_aniso_U_11
_atom_site_aniso_U_22
_atom_site_aniso_U_33
_atom_site_aniso_U_23
_atom_site_aniso_U_13
_atom_site_aniso_U_12
Hg1 0.0337(3) 0.0235(3) 0.0308(3) -0.00033(19) 0.0125(2) 0.0015(2)
Hg2 0.0325(3) 0.0267(3) 0.0313(3) -0.0016(2) 0.0072(2) -0.0017(2)
Cl1 0.051(2) 0.0283(17) 0.0414(18) 0.0095(14) 0.0229(16) 0.0097(15)
Cl2 0.0324(19) 0.0299(17) 0.052(2) 0.0065(15) 0.0072(15) 0.0008(14)
C1 0.027(7) 0.027(7) 0.023(6) -0.011(5) 0.005(5) -0.005(5)
C2 0.017(6) 0.030(7) 0.030(7) -0.001(5) 0.007(5) 0.000(5)
C3 0.032(8) 0.018(6) 0.038(7) -0.005(5) 0.015(6) 0.005(5)
C4 0.035(8) 0.020(6) 0.055(9) -0.002(6) 0.015(6) 0.010(6)
C5 0.047(9) 0.045(9) 0.040(8) 0.006(7) 0.019(7) 0.005(7)
C6 0.043(9) 0.021(7) 0.029(7) 0.005(5) 0.007(6) 0.008(6)
C11 0.015(6) 0.038(8) 0.035(7) 0.004(6) 0.009(5) 0.012(5)
C12 0.025(7) 0.031(7) 0.030(7) -0.001(5) 0.009(5) 0.006(5)
C13 0.031(8) 0.037(8) 0.036(8) -0.009(6) 0.010(6) -0.005(6)
C14 0.039(8) 0.036(8) 0.039(8) 0.006(6) 0.014(6) 0.007(7)
C15 0.040(9) 0.041(8) 0.038(8) -0.003(6) 0.013(7) -0.001(7)
C16 0.043(9) 0.047(9) 0.026(7) -0.002(6) 0.014(6) -0.002(7)

loop_
_atom_type_symbol
_atom_type_description
_atom_type_scat_dispersion_real
_atom_type_scat_dispersion_imag
_atom_type_scat_source
C C 0.0033 0.0016 'International Tables Vol C Tables 4.2.6.8 and 6.1.1.4'
H H 0.0000 0.0000 'International Tables Vol C Tables 4.2.6.8 and 6.1.1.4'
Cl Cl 0.1484 0.1585 'International Tables Vol C Tables 4.2.6.8 and 6.1.1.4'
Hg Hg -2.3894 9.2266 'International Tables Vol C Tables 4.2.6.8 and 6.1.1.4'

loop_
_geom_angle_atom_site_label_1
_geom_angle_atom_site_label_2
_geom_angle_atom_site_label_3
_geom_angle
C1 Hg1 Cl1 175.3(4)
C11 Hg2 Cl2 177.2(4)
C6 C1 C2 121.0(12)
C6 C1 Hg1 119.3(9)
C2 C1 Hg1 119.6(9)
C3 C2 C1 118.5(12)
C3 C2 C12 120.4(11)
C1 C2 C12 121.1(11)
C2 C3 C4 120.6(12)
C2 C3 H3 119.7
C4 C3 H3 119.7
C5 C4 C3 120.9(13)
C5 C4 H4 119.6
C3 C4 H4 119.6
C4 C5 C6 118.8(14)
C4 C5 H5 120.6
C6 C5 H5 120.6
C1 C6 C5 120.2(13)
C1 C6 H6 119.9
C5 C6 H6 119.9
C12 C11 C16 121.4(14)
C12 C11 Hg2 119.7(10)
C16 C11 Hg2 118.7(11)
C11 C12 C13 119.7(13)
C11 C12 C2 120.1(12)
C13 C12 C2 120.2(12)
C12 C13 C14 120.8(13)
C12 C13 H13 119.6
C14 C13 H13 119.6
C13 C14 C15 120.7(14)
C13 C14 H14 119.7
C15 C14 H14 119.7
C14 C15 C16 118.0(14)
C14 C15 H15 121.0
C16 C15 H15 121.0
C11 C16 C15 119.3(14)
C11 C16 H16 120.3
C15 C16 H16 120.3

loop_
_geom_bond_atom_site_label_1
_geom_bond_atom_site_label_2
_geom_bond_distance
Hg1 C1 2.075(13)
Hg1 Cl1 2.317(3)
Hg2 C11 2.058(15)
Hg2 Cl2 2.319(4)
C1 C6 1.379(18)
C1 C2 1.393(17)
C2 C3 1.389(19)
C2 C12 1.508(18)
C3 C4 1.39(2)
C3 H3 0.9500
C4 C5 1.38(2)
C4 H4 0.9500
C5 C6 1.40(2)
C5 H5 0.9500
C6 H6 0.9500
C11 C12 1.378(19)
C11 C16 1.394(19)
C12 C13 1.38(2)
C13 C14 1.38(2)
C13 H13 0.9500
C14 C15 1.41(2)
C14 H14 0.9500
C15 C16 1.42(2)
C15 H15 0.9500
C16 H16 0.9500

loop_
_geom_torsion_atom_site_label_1
_geom_torsion_atom_site_label_2
_geom_torsion_atom_site_label_3
_geom_torsion_atom_site_label_4
_geom_torsion
C6 C1 C2 C3 2(2)
Hg1 C1 C2 C3 -179.4(10)
C6 C1 C2 C12 179.1(13)
Hg1 C1 C2 C12 -1.8(17)
C1 C2 C3 C4 -2(2)
C12 C2 C3 C4 -179.4(13)
C2 C3 C4 C5 1(2)
C3 C4 C5 C6 -1(2)
C2 C1 C6 C5 -1(2)
Hg1 C1 C6 C5 179.9(11)
C4 C5 C6 C1 1(2)
C16 C11 C12 C13 1(2)
Hg2 C11 C12 C13 175.7(10)
C16 C11 C12 C2 178.9(12)
Hg2 C11 C12 C2 -5.9(16)
C3 C2 C12 C11 -58.2(18)
C1 C2 C12 C11 124.3(14)
C3 C2 C12 C13 120.2(15)
C1 C2 C12 C13 -57.4(18)
C11 C12 C13 C14 0(2)
C2 C12 C13 C14 -178.3(13)
C12 C13 C14 C15 -2(2)
C13 C14 C15 C16 3(2)
C12 C11 C16 C15 1(2)
Hg2 C11 C16 C15 -174.4(11)
C14 C15 C16 C11 -3(2)
